data_7051706
loop_
_publ_author_name
'Fonari, Marina S.'
'Ganin, Eduard V.'
'Chumakov, Yurii M.'
'Botoshansky, Mark M.'
'Suwinska, Kinga'
'Basok, Stepan S.'
'Simonov, Yurii A.'

_publ_section_title
;
 Conformational mobility of
 7,16-bis(4-methoxybenzyl)-1,4,10,13-tetraoxa-7,16-diazacyclooctadecane
 in molecular and proton-transfer complexes: X-ray and DFT studies
;
_journal_issue 8
_journal_name_full 'New Journal of Chemistry'
_journal_page_first 1646
_journal_paper_doi 10.1039/b902953b
_journal_volume 33
_journal_year 2009
_chemical_formula_moiety 'C28 H44 N2 O6, 2(Ta F6), 2(H2 O)'
_chemical_formula_sum 'C28 H48 F12 N2 O8 Ta2'
_chemical_formula_weight 1130.58
_chemical_name_common
;
7,16-bis(4-methoxybenzyl)-1,4,10,13-tetraoxa-7,16-
diazoniacyclooctadecane dihexafluorotantalate dihydrate
;
_chemical_name_systematic
;
7,16-bis(4-methoxybenzyl)-1,4,10,13-tetraoxa-7,16-
diazoniacyclooctadecane dihexafluorotantalate dihydrate
;
_space_group_IT_number 2
_symmetry_cell_setting triclinic
_symmetry_space_group_name_Hall '-P 1'
_symmetry_space_group_name_H-M 'P -1'
_atom_sites_solution_hydrogens geom
_atom_sites_solution_primary direct
_atom_sites_solution_secondary difmap
_audit_creation_method SHELXL-97
_cell_angle_alpha 105.873(9)
_cell_angle_beta 101.336(9)
_cell_angle_gamma 106.175(6)
_cell_formula_units_Z 1
_cell_length_a 6.8062(11)
_cell_length_b 11.3381(18)
_cell_length_c 14.098(2)
_cell_measurement_temperature 293(2)
_cell_volume 960.2(3)
_computing_cell_refinement 'DENZO/SCALEPACK (Otwinowski & Minor, 1997)'
_computing_data_collection 'DENZO/SCALEPACK (Otwinowski & Minor, 1997)'
_computing_data_reduction 'DENZO/SCALEPACK (Otwinowski & Minor, 1997)'
_computing_structure_refinement 'SHELXL-97 (Sheldrick, 1997)'
_computing_structure_solution 'SHELXS-97 (Sheldrick, 1990)'
_diffrn_ambient_temperature 293(2)
_diffrn_measured_fraction_theta_full 0.962
_diffrn_measured_fraction_theta_max 0.962
_diffrn_measurement_device_type 'Bruker CCD diffractometer'
_diffrn_radiation_monochromator graphite
_diffrn_radiation_source 'fine-focus sealed tube'
_diffrn_radiation_type MoK\a
_diffrn_radiation_wavelength 0.71073
_diffrn_reflns_av_R_equivalents 0.0371
_diffrn_reflns_av_sigmaI/netI 0.0601
_diffrn_reflns_limit_h_max 8
_diffrn_reflns_limit_h_min -8
_diffrn_reflns_limit_k_max 13
_diffrn_reflns_limit_k_min -13
_diffrn_reflns_limit_l_max 17
_diffrn_reflns_limit_l_min -15
_diffrn_reflns_number 5444
_diffrn_reflns_theta_full 26.00
_diffrn_reflns_theta_max 26.00
_diffrn_reflns_theta_min 2.00
_exptl_absorpt_coefficient_mu 5.797
_exptl_absorpt_correction_T_max 0.531
_exptl_absorpt_correction_T_min 0.290
_exptl_absorpt_correction_type empirical
_exptl_absorpt_process_details SADABS
_exptl_crystal_colour light-brown
_exptl_crystal_density_diffrn 1.955
_exptl_crystal_density_method 'not measured'
_exptl_crystal_description block
_exptl_crystal_F_000 548
_exptl_crystal_size_max 0.43
_exptl_crystal_size_mid 0.20
_exptl_crystal_size_min 0.11
_refine_diff_density_max 0.751
_refine_diff_density_min -1.973
_refine_diff_density_rms 0.198
_refine_ls_extinction_method none
_refine_ls_goodness_of_fit_ref 0.926
_refine_ls_hydrogen_treatment mixed
_refine_ls_matrix_type full
_refine_ls_number_parameters 238
_refine_ls_number_reflns 3640
_refine_ls_number_restraints 1
_refine_ls_restrained_S_all 0.926
_refine_ls_R_factor_all 0.0971
_refine_ls_R_factor_gt 0.0546
_refine_ls_shift/su_max 0.001
_refine_ls_shift/su_mean 0.000
_refine_ls_structure_factor_coef Fsqd
_refine_ls_weighting_details 'calc w=1/[\s^2^(Fo^2^)+(0.1169P)^2^+0.0000P] where P=(Fo^2^+2Fc^2^)/3'
_refine_ls_weighting_scheme calc
_refine_ls_wR_factor_gt 0.1575
_refine_ls_wR_factor_ref 0.1874
_reflns_number_gt 2021
_reflns_number_total 3640
_reflns_threshold_expression >2sigma(I)
_cod_data_source_file b902953b.txt
_cod_data_source_block ych1
_cod_depositor_comments
;
 Marking attached hydrogen atoms.

 Antanas Vaitkus,
 2016-12-29
;
_cod_original_sg_symbol_H-M P-1
_cod_database_code 7051706

loop_
_symmetry_equiv_pos_as_xyz
'x, y, z'
'-x, -y, -z'

loop_
_atom_site_label
_atom_site_type_symbol
_atom_site_fract_x
_atom_site_fract_y
_atom_site_fract_z
_atom_site_U_iso_or_equiv
_atom_site_adp_type
_atom_site_occupancy
_atom_site_symmetry_multiplicity
_atom_site_calc_flag
_atom_site_refinement_flags
_atom_site_disorder_assembly
_atom_site_disorder_group
_atom_site_attached_hydrogens
Ta1 Ta 0.0000 0.0000 0.5000 0.0885(3) Uani 1 2 d S . . 0
Ta2 Ta 0.0000 0.0000 0.0000 0.0870(3) Uani 1 2 d S . . 0
F1 F -0.0128(18) 0.1673(9) 0.5253(7) 0.147(4) Uani 1 1 d . . . 0
F2 F -0.1518(18) -0.0507(10) 0.3609(7) 0.165(4) Uani 1 1 d . . . 0
F3 F 0.2584(15) 0.0583(9) 0.4727(9) 0.167(4) Uani 1 1 d . . . 0
F4 F 0.0768(17) -0.0901(10) -0.1091(7) 0.163(3) Uani 1 1 d . . . 0
F5 F 0.2820(12) 0.0527(7) 0.0858(7) 0.120(2) Uani 1 1 d . . . 0
F6 F 0.0765(15) 0.1525(9) -0.0300(9) 0.156(4) Uani 1 1 d . . . 0
O1 O 0.6328(14) 0.2845(8) 0.8962(6) 0.091(2) Uani 1 1 d . . . 0
O2 O 1.2286(16) 0.5316(9) 0.9010(6) 0.107(3) Uani 1 1 d . . . 0
O3 O 0.2431(14) 0.6530(8) 0.6180(7) 0.102(2) Uani 1 1 d . . . 0
N1 N 0.8471(16) 0.3453(9) 0.7544(7) 0.085(2) Uani 1 1 d D . . 0
H1N1 H 0.85(2) 0.422(6) 0.792(8) 0.127 Uiso 1 1 d D . . 0
C1 C 1.045(2) 0.3124(13) 0.7845(10) 0.110(4) Uani 1 1 d . . . 0
H1A H 1.0496 0.2460 0.7255 0.132 Uiso 1 1 calc R . . 0
H1B H 1.0358 0.2758 0.8389 0.132 Uiso 1 1 calc R . . 0
C2 C 1.250(2) 0.4307(15) 0.8217(10) 0.100(4) Uani 1 1 d . . . 0
H2A H 1.3712 0.4080 0.8483 0.120 Uiso 1 1 calc R . . 0
H2B H 1.2723 0.4603 0.7650 0.120 Uiso 1 1 calc R . . 0
C3 C 1.410(3) 0.6512(15) 0.9374(12) 0.133(6) Uani 1 1 d . . . 0
H3A H 1.4315 0.6794 0.8800 0.160 Uiso 1 1 calc R . . 0
H3B H 1.5376 0.6372 0.9685 0.160 Uiso 1 1 calc R . . 0
C4 C 0.649(2) 0.2300(11) 0.7276(8) 0.098(3) Uani 1 1 d . . . 0
H4A H 0.6488 0.1605 0.6691 0.118 Uiso 1 1 calc R . . 0
H4B H 0.5266 0.2542 0.7058 0.118 Uiso 1 1 calc R . . 0
C5 C 0.621(3) 0.1765(12) 0.8123(10) 0.102(4) Uani 1 1 d . . . 0
H5A H 0.4842 0.1063 0.7908 0.122 Uiso 1 1 calc R . . 0
H5B H 0.7342 0.1431 0.8315 0.122 Uiso 1 1 calc R . . 0
C6 C 0.630(3) 0.2492(13) 0.9871(10) 0.126(5) Uani 1 1 d . . . 0
H6A H 0.7656 0.2421 1.0159 0.152 Uiso 1 1 calc R . . 0
H6B H 0.5178 0.1650 0.9689 0.152 Uiso 1 1 calc R . . 0
C7 C 0.842(2) 0.4039(12) 0.6668(9) 0.094(3) Uani 1 1 d . . . 0
H7A H 0.9826 0.4673 0.6801 0.113 Uiso 1 1 calc R . . 0
H7B H 0.8114 0.3343 0.6020 0.113 Uiso 1 1 calc R . . 0
C8 C 0.6795(19) 0.4694(12) 0.6558(8) 0.076(3) Uani 1 1 d . . . 0
C9 C 0.4770(19) 0.4044(10) 0.5880(8) 0.077(3) Uani 1 1 d . . . 0
H9A H 0.4343 0.3159 0.5495 0.092 Uiso 1 1 calc R . . 0
C10 C 0.3390(18) 0.4702(10) 0.5774(8) 0.077(3) Uani 1 1 d . . . 0
H10A H 0.2031 0.4263 0.5304 0.092 Uiso 1 1 calc R . . 0
C11 C 0.3967(18) 0.5984(10) 0.6343(8) 0.077(3) Uani 1 1 d . . . 0
C12 C 0.6009(19) 0.6643(10) 0.7021(8) 0.083(3) Uani 1 1 d . . . 0
H12A H 0.6439 0.7526 0.7414 0.100 Uiso 1 1 calc R . . 0
C13 C 0.738(2) 0.5974(12) 0.7105(9) 0.084(3) Uani 1 1 d . . . 0
H13A H 0.8766 0.6416 0.7554 0.101 Uiso 1 1 calc R . . 0
C14 C 0.300(3) 0.7884(14) 0.6775(13) 0.134(6) Uani 1 1 d . . . 0
H14A H 0.1892 0.8193 0.6534 0.202 Uiso 1 1 calc R . . 0
H14B H 0.4321 0.8382 0.6702 0.202 Uiso 1 1 calc R . . 0
H14C H 0.3177 0.7984 0.7489 0.202 Uiso 1 1 calc R . . 0
O1W O 0.836(5) 0.549(3) 0.924(2) 0.047(10) Uiso 0.167(16) 1 d P . . 2

loop_
_atom_site_aniso_label
_atom_site_aniso_U_11
_atom_site_aniso_U_22
_atom_site_aniso_U_33
_atom_site_aniso_U_23
_atom_site_aniso_U_13
_atom_site_aniso_U_12
Ta1 0.1015(5) 0.0673(4) 0.0803(5) 0.0117(3) 0.0053(4) 0.0341(4)
Ta2 0.0954(5) 0.0671(4) 0.0884(5) 0.0277(3) 0.0058(4) 0.0278(4)
F1 0.205(10) 0.107(6) 0.113(6) 0.021(5) 0.011(6) 0.076(7)
F2 0.200(10) 0.156(8) 0.107(6) 0.011(5) -0.009(6) 0.088(8)
F3 0.147(8) 0.155(8) 0.190(10) 0.036(7) 0.079(8) 0.045(7)
F4 0.188(10) 0.170(8) 0.117(7) 0.018(6) 0.028(7) 0.084(8)
F5 0.113(6) 0.104(5) 0.128(6) 0.043(5) -0.002(5) 0.038(4)
F6 0.132(7) 0.128(7) 0.219(11) 0.105(8) 0.022(7) 0.040(6)
O1 0.126(7) 0.084(5) 0.080(5) 0.040(4) 0.036(5) 0.045(5)
O2 0.138(8) 0.132(7) 0.076(5) 0.045(5) 0.048(5) 0.067(7)
O3 0.123(7) 0.096(6) 0.098(6) 0.039(5) 0.028(5) 0.054(5)
N1 0.097(6) 0.092(7) 0.074(6) 0.028(5) 0.029(5) 0.043(6)
C1 0.143(12) 0.122(10) 0.090(8) 0.036(8) 0.026(9) 0.089(10)
C2 0.104(9) 0.127(12) 0.085(8) 0.044(8) 0.027(8) 0.058(9)
C3 0.156(15) 0.122(12) 0.120(12) 0.051(10) 0.066(12) 0.021(11)
C4 0.123(10) 0.092(8) 0.069(6) 0.016(6) 0.006(7) 0.049(8)
C5 0.144(12) 0.073(7) 0.081(7) 0.030(6) 0.015(8) 0.037(8)
C6 0.200(16) 0.120(10) 0.107(9) 0.066(8) 0.087(11) 0.073(11)
C7 0.128(10) 0.105(8) 0.081(7) 0.048(7) 0.054(8) 0.057(8)
C8 0.086(7) 0.093(8) 0.064(6) 0.038(6) 0.027(6) 0.041(7)
C9 0.111(8) 0.071(6) 0.059(5) 0.029(5) 0.031(6) 0.037(6)
C10 0.089(7) 0.078(6) 0.076(6) 0.037(5) 0.029(6) 0.036(6)
C11 0.092(7) 0.076(6) 0.069(6) 0.032(5) 0.020(6) 0.034(6)
C12 0.106(8) 0.065(6) 0.073(6) 0.021(5) 0.022(6) 0.028(6)
C13 0.083(7) 0.080(7) 0.074(7) 0.028(6) 0.013(6) 0.012(6)
C14 0.198(18) 0.113(12) 0.124(12) 0.047(10) 0.040(13) 0.102(13)

loop_
_atom_type_symbol
_atom_type_description
_atom_type_scat_dispersion_real
_atom_type_scat_dispersion_imag
_atom_type_scat_source
C C 0.0033 0.0016 'International Tables Vol C Tables 4.2.6.8 and 6.1.1.4'
H H 0.0000 0.0000 'International Tables Vol C Tables 4.2.6.8 and 6.1.1.4'
N N 0.0061 0.0033 'International Tables Vol C Tables 4.2.6.8 and 6.1.1.4'
O O 0.0106 0.0060 'International Tables Vol C Tables 4.2.6.8 and 6.1.1.4'
F F 0.0171 0.0103 'International Tables Vol C Tables 4.2.6.8 and 6.1.1.4'
Ta Ta -0.7052 6.5227 'International Tables Vol C Tables 4.2.6.8 and 6.1.1.4'

loop_
_geom_angle_atom_site_label_1
_geom_angle_atom_site_label_2
_geom_angle_atom_site_label_3
_geom_angle
_geom_angle_site_symmetry_1
_geom_angle_site_symmetry_3
_geom_angle_publ_flag
F3 Ta1 F3 180.000(1) 2_556 . ?
F3 Ta1 F1 90.9(4) 2_556 . ?
F3 Ta1 F1 89.1(4) . . ?
F3 Ta1 F1 89.1(4) 2_556 2_556 ?
F3 Ta1 F1 90.9(4) . 2_556 ?
F1 Ta1 F1 180.000(2) . 2_556 ?
F3 Ta1 F2 91.3(5) 2_556 2_556 ?
F3 Ta1 F2 88.7(5) . 2_556 ?
F1 Ta1 F2 89.1(4) . 2_556 ?
F1 Ta1 F2 90.9(4) 2_556 2_556 ?
F3 Ta1 F2 88.7(5) 2_556 . ?
F3 Ta1 F2 91.3(5) . . ?
F1 Ta1 F2 90.9(4) . . ?
F1 Ta1 F2 89.1(4) 2_556 . ?
F2 Ta1 F2 180.000(2) 2_556 . ?
F6 Ta2 F6 180.0(9) 2 . ?
F6 Ta2 F4 92.3(5) 2 2 ?
F6 Ta2 F4 87.7(5) . 2 ?
F6 Ta2 F4 87.7(5) 2 . ?
F6 Ta2 F4 92.3(5) . . ?
F4 Ta2 F4 180.0(6) 2 . ?
F6 Ta2 F5 90.7(4) 2 . ?
F6 Ta2 F5 89.3(4) . . ?
F4 Ta2 F5 90.6(4) 2 . ?
F4 Ta2 F5 89.4(4) . . ?
F6 Ta2 F5 89.3(4) 2 2 ?
F6 Ta2 F5 90.7(4) . 2 ?
F4 Ta2 F5 89.4(4) 2 2 ?
F4 Ta2 F5 90.6(4) . 2 ?
F5 Ta2 F5 180.0(6) . 2 ?
C5 O1 C6 110.7(9) . . ?
C2 O2 C3 112.3(11) . . ?
C11 O3 C14 116.5(11) . . ?
C4 N1 C1 111.1(9) . . ?
C4 N1 C7 110.8(9) . . ?
C1 N1 C7 113.9(9) . . ?
C4 N1 H1N1 117(8) . . ?
C1 N1 H1N1 117(9) . . ?
C7 N1 H1N1 84(8) . . ?
N1 C1 C2 112.7(10) . . ?
N1 C1 H1A 109.1 . . ?
C2 C1 H1A 109.1 . . ?
N1 C1 H1B 109.1 . . ?
C2 C1 H1B 109.1 . . ?
H1A C1 H1B 107.8 . . ?
O2 C2 C1 107.8(11) . . ?
O2 C2 H2A 110.1 . . ?
C1 C2 H2A 110.1 . . ?
O2 C2 H2B 110.1 . . ?
C1 C2 H2B 110.1 . . ?
H2A C2 H2B 108.5 . . ?
O2 C3 C6 109.0(12) . 2_767 ?
O2 C3 H3A 109.9 . . ?
C6 C3 H3A 109.9 2_767 . ?
O2 C3 H3B 109.9 . . ?
C6 C3 H3B 109.9 2_767 . ?
H3A C3 H3B 108.3 . . ?
N1 C4 C5 115.7(11) . . ?
N1 C4 H4A 108.4 . . ?
C5 C4 H4A 108.4 . . ?
N1 C4 H4B 108.4 . . ?
C5 C4 H4B 108.4 . . ?
H4A C4 H4B 107.4 . . ?
O1 C5 C4 105.1(9) . . ?
O1 C5 H5A 110.7 . . ?
C4 C5 H5A 110.7 . . ?
O1 C5 H5B 110.7 . . ?
C4 C5 H5B 110.7 . . ?
H5A C5 H5B 108.8 . . ?
O1 C6 C3 109.1(11) . 2_767 ?
O1 C6 H6A 109.9 . . ?
C3 C6 H6A 109.9 2_767 . ?
O1 C6 H6B 109.9 . . ?
C3 C6 H6B 109.9 2_767 . ?
H6A C6 H6B 108.3 . . ?
C8 C7 N1 114.0(8) . . ?
C8 C7 H7A 108.8 . . ?
N1 C7 H7A 108.8 . . ?
C8 C7 H7B 108.8 . . ?
N1 C7 H7B 108.8 . . ?
H7A C7 H7B 107.7 . . ?
C13 C8 C9 119.2(11) . . ?
C13 C8 C7 118.6(12) . . ?
C9 C8 C7 122.1(11) . . ?
C10 C9 C8 119.8(10) . . ?
C10 C9 H9A 120.1 . . ?
C8 C9 H9A 120.1 . . ?
C11 C10 C9 121.0(11) . . ?
C11 C10 H10A 119.5 . . ?
C9 C10 H10A 119.5 . . ?
C10 C11 O3 115.6(10) . . ?
C10 C11 C12 119.3(10) . . ?
O3 C11 C12 125.1(10) . . ?
C13 C12 C11 118.9(10) . . ?
C13 C12 H12A 120.6 . . ?
C11 C12 H12A 120.6 . . ?
C8 C13 C12 121.7(12) . . ?
C8 C13 H13A 119.1 . . ?
C12 C13 H13A 119.1 . . ?
O3 C14 H14A 109.5 . . ?
O3 C14 H14B 109.5 . . ?
H14A C14 H14B 109.5 . . ?
O3 C14 H14C 109.5 . . ?
H14A C14 H14C 109.5 . . ?
H14B C14 H14C 109.5 . . ?

loop_
_geom_bond_atom_site_label_1
_geom_bond_atom_site_label_2
_geom_bond_distance
_geom_bond_site_symmetry_2
_geom_bond_publ_flag
Ta1 F3 1.854(8) 2_556 ?
Ta1 F3 1.854(8) . ?
Ta1 F1 1.862(8) . ?
Ta1 F1 1.862(8) 2_556 ?
Ta1 F2 1.871(9) 2_556 ?
Ta1 F2 1.871(9) . ?
Ta2 F6 1.850(8) 2 ?
Ta2 F6 1.850(8) . ?
Ta2 F4 1.854(8) 2 ?
Ta2 F4 1.854(8) . ?
Ta2 F5 1.886(7) . ?
Ta2 F5 1.886(7) 2 ?
O1 C5 1.423(14) . ?
O1 C6 1.446(13) . ?
O2 C2 1.426(15) . ?
O2 C3 1.435(16) . ?
O3 C11 1.369(12) . ?
O3 C14 1.430(16) . ?
N1 C4 1.488(15) . ?
N1 C1 1.507(13) . ?
N1 C7 1.553(12) . ?
N1 H1N1 0.88(2) . ?
C1 C2 1.519(19) . ?
C1 H1A 0.9700 . ?
C1 H1B 0.9700 . ?
C2 H2A 0.9700 . ?
C2 H2B 0.9700 . ?
C3 C6 1.450(18) 2_767 ?
C3 H3A 0.9700 . ?
C3 H3B 0.9700 . ?
C4 C5 1.500(16) . ?
C4 H4A 0.9700 . ?
C4 H4B 0.9700 . ?
C5 H5A 0.9700 . ?
C5 H5B 0.9700 . ?
C6 C3 1.450(18) 2_767 ?
C6 H6A 0.9700 . ?
C6 H6B 0.9700 . ?
C7 C8 1.500(14) . ?
C7 H7A 0.9700 . ?
C7 H7B 0.9700 . ?
C8 C13 1.343(16) . ?
C8 C9 1.374(15) . ?
C9 C10 1.362(13) . ?
C9 H9A 0.9300 . ?
C10 C11 1.353(13) . ?
C10 H10A 0.9300 . ?
C11 C12 1.383(14) . ?
C12 C13 1.367(15) . ?
C12 H12A 0.9300 . ?
C13 H13A 0.9300 . ?
C14 H14A 0.9600 . ?
C14 H14B 0.9600 . ?
C14 H14C 0.9600 . ?
